data_7001103
loop_
_publ_author_name
'Dawid, Urszula'
'Pruchnik, Florian P.'
'Starosta, Rados\/law'

_publ_section_title
;
 Structure and properties of
 2,2&#x2032;-bipyridine-3,3&#x2032;,6,6&#x2032;-tetracarboxylic acid
 and its iron(II) and cobalt(II) complexes
;
_journal_issue 17
_journal_name_full 'Dalton Transactions'
_journal_page_first 3348
_journal_page_last 3353
_journal_paper_doi 10.1039/b820474h
_journal_year 2009
_chemical_formula_moiety '[Fe2(C10H4N2(COO)2(COOH)2)2(H2O)4]4.74H2O'
_chemical_formula_sum 'C28 H29.47 Fe2 N4 O24.74'
_chemical_formula_weight 929.49
_chemical_name_common
;di-u-(2,2'-bipyridine-3,3',6,6'-tetracarboxylato(2-)-
k4N,N',O6,O6')diiron(ii)
;
_chemical_name_systematic
;
di-u-[2,2'-bipyridine-3,3',6,6'-tetracarboxylato(2-)-k4N,N',O6,O6']diiron(II)
;
_space_group_IT_number 14
_symmetry_cell_setting monoclinic
_symmetry_space_group_name_Hall '-P 2ybc'
_symmetry_space_group_name_H-M 'P 1 21/c 1'
_atom_sites_solution_hydrogens geom
_atom_sites_solution_primary direct
_atom_sites_solution_secondary difmap
_audit_creation_method SHELXL-97
_cell_angle_alpha 90.00
_cell_angle_beta 108.06(4)
_cell_angle_gamma 90.00
_cell_formula_units_Z 4
_cell_length_a 16.388(5)
_cell_length_b 11.054(3)
_cell_length_c 20.139(6)
_cell_measurement_reflns_used 3450
_cell_measurement_temperature 100(2)
_cell_measurement_theta_max 28.56
_cell_measurement_theta_min 2.81
_cell_volume 3468.5(19)
_computing_cell_refinement 'CrysAlis RED (Oxford Diffraction, 2006)'
_computing_data_collection 'CrysAlis CCD (Oxford Diffraction, 2006)'
_computing_data_reduction 'CrysAlis RED (Oxford Diffraction, 2006)'
_computing_molecular_graphics "'SHELXTL (Bruker, 1999)'"
_computing_publication_material 'SHELXL-97 (Sheldrick, 1997)'
_computing_structure_refinement 'SHELXL-97 (Sheldrick, 1997)'
_computing_structure_solution 'SHELXS-97 (Sheldrick, 1990)'
_diffrn_ambient_temperature 100(2)
_diffrn_measured_fraction_theta_full 0.976
_diffrn_measured_fraction_theta_max 0.900
_diffrn_measurement_device_type 'Kuma KM4CCD'
_diffrn_measurement_method /w
_diffrn_radiation_monochromator graphite
_diffrn_radiation_source 'fine-focus sealed tube'
_diffrn_radiation_type MoK\a
_diffrn_radiation_wavelength 0.71073
_diffrn_reflns_av_R_equivalents 0.0704
_diffrn_reflns_av_sigmaI/netI 0.1532
_diffrn_reflns_limit_h_max 21
_diffrn_reflns_limit_h_min -21
_diffrn_reflns_limit_k_max 14
_diffrn_reflns_limit_k_min -7
_diffrn_reflns_limit_l_max 26
_diffrn_reflns_limit_l_min -25
_diffrn_reflns_number 23690
_diffrn_reflns_theta_full 26.50
_diffrn_reflns_theta_max 28.56
_diffrn_reflns_theta_min 2.81
_exptl_absorpt_coefficient_mu 0.946
_exptl_absorpt_correction_T_max 0.948
_exptl_absorpt_correction_T_min 0.754
_exptl_absorpt_correction_type analytical
_exptl_absorpt_process_details
;
(ABSPACK and analytical correction; Oxford Diffraction, 2006)
;
_exptl_crystal_colour pink
_exptl_crystal_density_diffrn 1.789
_exptl_crystal_density_method 'not measured'
_exptl_crystal_description plate
_exptl_crystal_F_000 1912
_exptl_crystal_size_max 0.25
_exptl_crystal_size_mid 0.24
_exptl_crystal_size_min 0.06
_refine_diff_density_max 0.584
_refine_diff_density_min -0.471
_refine_diff_density_rms 0.086
_refine_ls_extinction_method none
_refine_ls_goodness_of_fit_ref 0.816
_refine_ls_hydrogen_treatment constr
_refine_ls_matrix_type full
_refine_ls_number_parameters 536
_refine_ls_number_reflns 7950
_refine_ls_number_restraints 0
_refine_ls_restrained_S_all 0.816
_refine_ls_R_factor_all 0.1056
_refine_ls_R_factor_gt 0.0410
_refine_ls_shift/su_max 0.001
_refine_ls_shift/su_mean 0.000
_refine_ls_structure_factor_coef Fsqd
_refine_ls_weighting_details 'calc w=1/[\s^2^(Fo^2^)+(0.0302P)^2^+0.0000P] where P=(Fo^2^+2Fc^2^)/3'
_refine_ls_weighting_scheme calc
_refine_ls_wR_factor_gt 0.0684
_refine_ls_wR_factor_ref 0.0788
_reflns_number_gt 3856
_reflns_number_total 7950
_reflns_threshold_expression >2sigma(I)
_cod_data_source_file b820474h.txt
_cod_data_source_block fp01pac
_cod_original_cell_volume 3468.5(18)
_cod_original_sg_symbol_H-M P21/c
_cod_database_code 7001103

loop_
_symmetry_equiv_pos_as_xyz
'x, y, z'
'-x, y+1/2, -z+1/2'
'-x, -y, -z'
'x, -y-1/2, z-1/2'

loop_
_atom_site_label
_atom_site_type_symbol
_atom_site_fract_x
_atom_site_fract_y
_atom_site_fract_z
_atom_site_U_iso_or_equiv
_atom_site_adp_type
_atom_site_occupancy
_atom_site_symmetry_multiplicity
_atom_site_calc_flag
_atom_site_refinement_flags
_atom_site_disorder_assembly
_atom_site_disorder_group
Fe1 Fe 0.92384(3) 0.91987(4) 0.31010(2) 0.01643(12) Uani 1 1 d . . .
OWA O 1.01750(13) 0.88958(16) 0.25990(10) 0.0203(5) Uani 1 1 d . . .
HWA1 H 1.0013 0.8481 0.2232 0.030 Uiso 1 1 d R . .
HWA2 H 1.0414 0.9545 0.2545 0.030 Uiso 1 1 d R . .
OWC O 1.01716(13) 0.91322(18) 0.41316(10) 0.0243(6) Uani 1 1 d . . .
HWC2 H 1.0416 0.8455 0.4189 0.036 Uiso 1 1 d R . .
HWC1 H 1.0510 0.9695 0.4318 0.036 Uiso 1 1 d R . .
Fe2 Fe 0.61855(3) 0.96645(4) 0.23696(2) 0.01728(13) Uani 1 1 d . . .
OWB O 0.53826(13) 1.02966(18) 0.13805(10) 0.0268(6) Uani 1 1 d . . .
HWB1 H 0.5259 1.1036 0.1327 0.040 Uiso 1 1 d R . .
HWB2 H 0.4926 0.9927 0.1177 0.040 Uiso 1 1 d R . .
OWD O 0.50857(13) 0.92337(17) 0.27192(10) 0.0243(5) Uani 1 1 d . . .
HWD1 H 0.4655 0.8847 0.2477 0.036 Uiso 1 1 d R . .
HWD2 H 0.4945 0.9901 0.2852 0.036 Uiso 1 1 d R . .
C1A C 0.77423(19) 0.9223(3) 0.15905(15) 0.0148(7) Uani 1 1 d . . .
N1A N 0.82184(16) 0.8586(2) 0.21428(13) 0.0159(6) Uani 1 1 d . . .
C6A C 0.8250(2) 0.7366(3) 0.20926(17) 0.0174(8) Uani 1 1 d . . .
C5A C 0.7819(2) 0.6755(3) 0.14917(17) 0.0205(8) Uani 1 1 d . . .
H5A H 0.7852 0.5899 0.1469 0.025 Uiso 1 1 calc R . .
C4A C 0.7335(2) 0.7413(3) 0.09211(16) 0.0208(8) Uani 1 1 d . . .
H4A H 0.7030 0.7006 0.0502 0.025 Uiso 1 1 calc R . .
C2A C 0.7292(2) 0.8668(3) 0.09573(16) 0.0168(8) Uani 1 1 d . . .
C7A C 0.8753(2) 0.6715(3) 0.27593(17) 0.0180(8) Uani 1 1 d . . .
O1A O 0.91148(13) 0.73927(18) 0.32780(11) 0.0191(5) Uani 1 1 d . . .
C3A C 0.6746(2) 0.9306(3) 0.03253(17) 0.0197(8) Uani 1 1 d . . .
O2A O 0.87509(13) 0.55902(17) 0.27662(11) 0.0207(5) Uani 1 1 d . . .
O3A O 0.69778(16) 1.0423(2) 0.02629(11) 0.0392(7) Uani 1 1 d . . .
H3A H 0.6623 1.0745 -0.0086 0.059 Uiso 1 1 calc R . .
O4A O 0.61656(15) 0.87989(19) -0.01114(12) 0.0314(6) Uani 1 1 d . . .
C1B C 0.76900(19) 1.0556(3) 0.17357(14) 0.0128(7) Uani 1 1 d . . .
N1B N 0.71723(15) 1.0806(2) 0.21262(12) 0.0140(6) Uani 1 1 d . . .
C6B C 0.71081(19) 1.1970(3) 0.23198(15) 0.0160(7) Uani 1 1 d . . .
C5B C 0.75227(19) 1.2912(3) 0.21100(15) 0.0174(8) Uani 1 1 d . . .
H5B H 0.7462 1.3720 0.2248 0.021 Uiso 1 1 calc R . .
C4B C 0.8031(2) 1.2646(3) 0.16906(16) 0.0192(8) Uani 1 1 d . . .
H4B H 0.8306 1.3282 0.1524 0.023 Uiso 1 1 calc R . .
C2B C 0.8139(2) 1.1461(3) 0.15135(15) 0.0158(7) Uani 1 1 d . . .
C7B C 0.6557(2) 1.2152(3) 0.27965(16) 0.0189(8) Uani 1 1 d . . .
O1B O 0.61609(13) 1.12357(18) 0.29101(10) 0.0206(5) Uani 1 1 d . . .
O2B O 0.65386(15) 1.31868(18) 0.30401(11) 0.0270(6) Uani 1 1 d . . .
C3B C 0.8739(2) 1.1219(3) 0.11018(16) 0.0172(8) Uani 1 1 d . . .
O3B O 0.90205(14) 1.01025(18) 0.11506(11) 0.0240(6) Uani 1 1 d . . .
H3B H 0.9442 1.0062 0.0998 0.036 Uiso 1 1 calc R . .
O4B O 0.89468(13) 1.20081(19) 0.07639(11) 0.0222(5) Uani 1 1 d . . .
C1C C 0.78878(19) 0.9892(3) 0.39342(15) 0.0128(7) Uani 1 1 d . . .
N1C N 0.84827(16) 1.0246(2) 0.36477(12) 0.0146(6) Uani 1 1 d . . .
C6C C 0.8788(2) 1.1393(3) 0.37675(15) 0.0152(7) Uani 1 1 d . . .
C5C C 0.85058(19) 1.2212(3) 0.41641(15) 0.0171(8) Uani 1 1 d . . .
H5C H 0.8733 1.3008 0.4237 0.020 Uiso 1 1 calc R . .
C4C C 0.7884(2) 1.1845(3) 0.44517(15) 0.0164(7) Uani 1 1 d . . .
H4C H 0.7677 1.2394 0.4725 0.020 Uiso 1 1 calc R . .
C2C C 0.75647(19) 1.0683(3) 0.43438(15) 0.0129(7) Uani 1 1 d . . .
C7C C 0.9458(2) 1.1731(3) 0.34165(16) 0.0178(8) Uani 1 1 d . . .
O1C O 0.95515(13) 1.09867(18) 0.29693(10) 0.0198(5) Uani 1 1 d . . .
O2C O 0.98527(13) 1.26997(17) 0.35839(10) 0.0172(5) Uani 1 1 d . . .
C3C C 0.6916(2) 1.0227(3) 0.46678(16) 0.0174(8) Uani 1 1 d . . .
O3C O 0.68601(15) 1.0937(2) 0.51764(12) 0.0334(6) Uani 1 1 d . . .
H3C H 0.6451 1.0709 0.5314 0.050 Uiso 1 1 calc R . .
O4C O 0.65053(13) 0.93089(18) 0.44854(11) 0.0203(5) Uani 1 1 d . . .
C1D C 0.7606(2) 0.8607(3) 0.37874(16) 0.0145(7) Uani 1 1 d . . .
N1D N 0.70166(16) 0.8389(2) 0.31682(13) 0.0146(6) Uani 1 1 d . . .
C6D C 0.6795(2) 0.7227(3) 0.29870(16) 0.0155(7) Uani 1 1 d . . .
C5D C 0.7107(2) 0.6260(3) 0.34200(16) 0.0183(8) Uani 1 1 d . . .
H5D H 0.6913 0.5462 0.3282 0.022 Uiso 1 1 calc R . .
C4D C 0.77173(19) 0.6480(3) 0.40681(16) 0.0176(8) Uani 1 1 d . . .
H4D H 0.7945 0.5832 0.4380 0.021 Uiso 1 1 calc R . .
C2D C 0.7985(2) 0.7652(3) 0.42489(16) 0.0152(7) Uani 1 1 d . . .
C7D C 0.6210(2) 0.7037(3) 0.22400(17) 0.0182(8) Uani 1 1 d . . .
O1D O 0.60210(13) 0.79978(18) 0.18722(10) 0.0207(5) Uani 1 1 d . . .
O2D O 0.59979(14) 0.60009(18) 0.20359(11) 0.0237(6) Uani 1 1 d . . .
C3D C 0.8687(2) 0.7918(3) 0.49164(17) 0.0166(8) Uani 1 1 d . . .
O3D O 0.91745(14) 0.69490(18) 0.51412(11) 0.0226(6) Uani 1 1 d . . .
H3D H 0.9539 0.7102 0.5529 0.034 Uiso 1 1 calc R . .
O4D O 0.87843(14) 0.88814(19) 0.52084(11) 0.0234(6) Uani 1 1 d . . .
O1W O 0.04230(13) 0.00545(17) 0.07988(10) 0.0226(6) Uani 1 1 d . . .
H1WA H 0.0863 0.0124 0.1133 0.034 Uiso 1 1 d R . .
H1WB H 0.0413 0.0675 0.0558 0.034 Uiso 1 1 d R . .
O2W O 0.59880(15) 0.14062(19) 0.91513(11) 0.0341(6) Uani 1 1 d . . .
H2WA H 0.6139 0.1584 0.8801 0.051 Uiso 1 1 d R . .
H2WB H 0.5617 0.1877 0.9213 0.051 Uiso 1 1 d R . .
O3W O 0.49785(15) 0.27281(19) 0.11560(12) 0.0414(7) Uani 1 1 d . . .
H3WA H 0.5134 0.3315 0.0955 0.062 Uiso 1 1 d R . .
H3WB H 0.4468 0.2658 0.0900 0.062 Uiso 1 1 d R . .
O4W O 0.5790(3) 0.4837(4) 0.0808(2) 0.0189(12) Uiso 0.50 1 d P . .
O4W1 O 0.5494(3) 0.4640(4) 0.0508(2) 0.0240(12) Uiso 0.50 1 d P . .
H4W H 0.5395 0.5375 0.0524 0.036 Uiso 1 1 d R . .
O5W O 0.51571(19) 0.7223(2) 0.05545(15) 0.0299(12) Uani 0.737(5) 1 d P . .
H5WA H 0.5332 0.7641 0.0278 0.045 Uiso 0.737(5) 1 d PR . .
H5WB H 0.5520 0.7136 0.0950 0.045 Uiso 0.737(5) 1 d PR . .

loop_
_atom_site_aniso_label
_atom_site_aniso_U_11
_atom_site_aniso_U_22
_atom_site_aniso_U_33
_atom_site_aniso_U_23
_atom_site_aniso_U_13
_atom_site_aniso_U_12
Fe1 0.0182(3) 0.0159(3) 0.0163(3) -0.0005(2) 0.0070(2) -0.0006(2)
OWA 0.0234(13) 0.0172(12) 0.0225(13) -0.0027(10) 0.0103(11) -0.0045(10)
OWC 0.0271(14) 0.0184(12) 0.0222(13) -0.0036(11) 0.0001(11) 0.0001(11)
Fe2 0.0175(3) 0.0178(3) 0.0174(3) -0.0012(2) 0.0068(2) -0.0008(2)
OWB 0.0243(14) 0.0232(13) 0.0258(14) 0.0028(11) -0.0026(11) -0.0034(11)
OWD 0.0232(13) 0.0225(12) 0.0294(14) -0.0060(11) 0.0114(11) -0.0063(11)
C1A 0.0095(17) 0.0190(18) 0.0185(19) -0.0026(16) 0.0080(15) -0.0018(15)
N1A 0.0133(15) 0.0206(15) 0.0167(16) 0.0007(13) 0.0088(13) 0.0014(12)
C6A 0.0132(18) 0.0179(19) 0.024(2) -0.0047(16) 0.0103(16) -0.0001(15)
C5A 0.022(2) 0.0151(18) 0.027(2) -0.0072(17) 0.0106(18) -0.0005(16)
C4A 0.024(2) 0.026(2) 0.0153(19) -0.0089(16) 0.0104(17) -0.0087(17)
C2A 0.0176(19) 0.0230(19) 0.0138(18) 0.0022(15) 0.0105(16) -0.0058(16)
C7A 0.0123(18) 0.0207(19) 0.025(2) 0.0011(17) 0.0124(17) -0.0014(16)
O1A 0.0191(13) 0.0192(12) 0.0192(13) -0.0019(11) 0.0061(11) -0.0015(10)
C3A 0.021(2) 0.023(2) 0.0192(19) -0.0018(17) 0.0120(17) -0.0061(17)
O2A 0.0231(13) 0.0108(12) 0.0301(14) -0.0009(10) 0.0108(11) 0.0000(10)
O3A 0.0511(19) 0.0326(15) 0.0191(15) 0.0077(12) -0.0106(12) -0.0204(14)
O4A 0.0280(15) 0.0307(14) 0.0271(15) -0.0051(12) -0.0040(13) -0.0033(12)
C1B 0.0103(17) 0.0187(19) 0.0081(16) -0.0025(14) 0.0009(14) 0.0019(15)
N1B 0.0128(15) 0.0166(15) 0.0086(14) 0.0003(12) -0.0024(12) 0.0014(12)
C6B 0.0128(19) 0.0199(19) 0.0118(17) 0.0020(15) -0.0013(15) 0.0018(16)
C5B 0.0176(19) 0.0161(18) 0.0156(19) -0.0012(15) 0.0010(16) 0.0009(16)
C4B 0.0187(19) 0.0178(19) 0.0175(19) 0.0043(15) 0.0003(16) -0.0038(16)
C2B 0.0152(19) 0.0161(18) 0.0119(18) 0.0041(15) -0.0018(15) 0.0009(15)
C7B 0.021(2) 0.0168(19) 0.018(2) 0.0068(16) 0.0052(17) 0.0033(17)
O1B 0.0230(14) 0.0196(12) 0.0218(13) 0.0002(10) 0.0108(11) 0.0001(11)
O2B 0.0424(16) 0.0152(13) 0.0297(14) -0.0008(11) 0.0202(12) 0.0057(12)
C3B 0.0126(18) 0.0222(19) 0.0125(18) -0.0013(15) -0.0025(15) -0.0029(16)
O3B 0.0236(15) 0.0259(14) 0.0292(14) 0.0019(11) 0.0180(12) 0.0012(11)
O4B 0.0226(13) 0.0251(13) 0.0199(13) 0.0011(11) 0.0082(11) -0.0059(11)
C1C 0.0116(18) 0.0159(18) 0.0098(17) 0.0011(14) 0.0018(15) 0.0025(14)
N1C 0.0160(15) 0.0131(14) 0.0158(15) 0.0015(12) 0.0068(13) 0.0013(12)
C6C 0.0179(19) 0.0146(18) 0.0131(18) 0.0059(14) 0.0046(15) 0.0025(15)
C5C 0.0149(18) 0.0155(17) 0.0176(19) 0.0020(15) 0.0003(16) -0.0014(15)
C4C 0.0193(19) 0.0165(18) 0.0115(17) 0.0004(15) 0.0020(15) 0.0014(16)
C2C 0.0118(17) 0.0140(17) 0.0105(16) -0.0001(14) 0.0000(14) -0.0006(14)
C7C 0.020(2) 0.0132(18) 0.0184(19) 0.0043(16) 0.0029(16) 0.0085(16)
O1C 0.0213(13) 0.0201(12) 0.0207(13) -0.0014(11) 0.0104(11) 0.0001(11)
O2C 0.0227(13) 0.0119(12) 0.0179(13) 0.0001(10) 0.0079(11) -0.0049(10)
C3C 0.021(2) 0.0157(18) 0.0148(18) 0.0026(16) 0.0038(16) 0.0062(16)
O3C 0.0434(18) 0.0301(14) 0.0418(16) -0.0167(13) 0.0353(14) -0.0170(13)
O4C 0.0199(13) 0.0167(12) 0.0271(13) -0.0024(11) 0.0115(11) -0.0015(11)
C1D 0.0142(18) 0.0169(18) 0.0156(18) -0.0002(15) 0.0094(16) -0.0032(15)
N1D 0.0143(15) 0.0143(15) 0.0184(16) -0.0037(12) 0.0098(13) -0.0039(12)
C6D 0.0138(18) 0.0190(19) 0.0173(19) -0.0052(15) 0.0099(16) -0.0041(15)
C5D 0.0180(19) 0.0091(17) 0.031(2) 0.0007(16) 0.0127(18) -0.0040(15)
C4D 0.0157(19) 0.0209(19) 0.0188(19) 0.0041(16) 0.0089(17) 0.0003(16)
C2D 0.0141(18) 0.0178(18) 0.0161(19) -0.0015(15) 0.0080(15) -0.0032(15)
C7D 0.0168(19) 0.0155(19) 0.025(2) -0.0043(17) 0.0100(17) -0.0031(16)
O1D 0.0258(14) 0.0225(13) 0.0145(12) -0.0034(11) 0.0070(11) -0.0039(11)
O2D 0.0298(15) 0.0161(12) 0.0245(14) -0.0066(11) 0.0074(11) -0.0077(11)
C3D 0.0176(19) 0.0147(18) 0.0203(19) 0.0037(16) 0.0101(17) -0.0001(16)
O3D 0.0250(15) 0.0204(13) 0.0186(14) -0.0017(11) 0.0014(11) 0.0040(11)
O4D 0.0280(14) 0.0173(13) 0.0214(13) -0.0024(11) 0.0027(11) -0.0010(11)
O1W 0.0226(13) 0.0222(13) 0.0216(13) 0.0039(10) 0.0048(11) -0.0030(10)
O2W 0.0398(16) 0.0413(15) 0.0236(14) 0.0038(12) 0.0135(13) -0.0170(13)
O3W 0.0388(17) 0.0278(14) 0.0453(17) 0.0065(13) -0.0049(14) -0.0093(13)
O5W 0.028(2) 0.042(2) 0.020(2) 0.0057(16) 0.0062(16) -0.0007(16)

loop_
_atom_type_symbol
_atom_type_description
_atom_type_scat_dispersion_real
_atom_type_scat_dispersion_imag
_atom_type_scat_source
C C 0.0033 0.0016 'International Tables Vol C Tables 4.2.6.8 and 6.1.1.4'
H H 0.0000 0.0000 'International Tables Vol C Tables 4.2.6.8 and 6.1.1.4'
N N 0.0061 0.0033 'International Tables Vol C Tables 4.2.6.8 and 6.1.1.4'
O O 0.0106 0.0060 'International Tables Vol C Tables 4.2.6.8 and 6.1.1.4'
Fe Fe 0.3463 0.8444 'International Tables Vol C Tables 4.2.6.8 and 6.1.1.4'

loop_
_geom_angle_atom_site_label_1
_geom_angle_atom_site_label_2
_geom_angle_atom_site_label_3
_geom_angle
_geom_angle_site_symmetry_1
_geom_angle_site_symmetry_3
_geom_angle_publ_flag
O1A Fe1 O1C 171.82(8) . . ?
O1A Fe1 OWA 93.13(8) . . ?
O1C Fe1 OWA 81.07(8) . . ?
O1A Fe1 OWC 83.03(8) . . ?
O1C Fe1 OWC 91.47(8) . . ?
OWA Fe1 OWC 92.95(8) . . ?
O1A Fe1 N1C 108.74(9) . . ?
O1C Fe1 N1C 76.42(9) . . ?
OWA Fe1 N1C 157.01(8) . . ?
OWC Fe1 N1C 83.05(8) . . ?
O1A Fe1 N1A 76.52(9) . . ?
O1C Fe1 N1A 109.06(9) . . ?
OWA Fe1 N1A 89.92(9) . . ?
OWC Fe1 N1A 159.47(8) . . ?
N1C Fe1 N1A 101.75(9) . . ?
Fe1 OWA HWA1 115.5 . . ?
Fe1 OWA HWA2 111.4 . . ?
HWA1 OWA HWA2 112.6 . . ?
Fe1 OWC HWC2 109.2 . . ?
Fe1 OWC HWC1 125.2 . . ?
HWC2 OWC HWC1 112.1 . . ?
O1B Fe2 O1D 169.94(9) . . ?
O1B Fe2 OWB 96.30(8) . . ?
O1D Fe2 OWB 83.69(8) . . ?
O1B Fe2 OWD 81.94(8) . . ?
O1D Fe2 OWD 88.01(8) . . ?
OWB Fe2 OWD 92.33(8) . . ?
O1B Fe2 N1B 76.83(9) . . ?
O1D Fe2 N1B 113.11(9) . . ?
OWB Fe2 N1B 83.60(9) . . ?
OWD Fe2 N1B 157.77(8) . . ?
O1B Fe2 N1D 104.92(9) . . ?
O1D Fe2 N1D 75.41(9) . . ?
OWB Fe2 N1D 158.78(9) . . ?
OWD Fe2 N1D 90.58(8) . . ?
N1B Fe2 N1D 101.11(9) . . ?
Fe2 OWB HWB1 119.5 . . ?
Fe2 OWB HWB2 119.7 . . ?
HWB1 OWB HWB2 105.5 . . ?
Fe2 OWD HWD1 123.5 . . ?
Fe2 OWD HWD2 104.3 . . ?
HWD1 OWD HWD2 111.6 . . ?
N1A C1A C2A 122.1(3) . . ?
N1A C1A C1B 113.9(3) . . ?
C2A C1A C1B 123.9(3) . . ?
C1A N1A C6A 119.1(3) . . ?
C1A N1A Fe1 130.1(2) . . ?
C6A N1A Fe1 109.3(2) . . ?
N1A C6A C5A 122.2(3) . . ?
N1A C6A C7A 115.3(3) . . ?
C5A C6A C7A 122.4(3) . . ?
C6A C5A C4A 118.7(3) . . ?
C6A C5A H5A 120.7 . . ?
C4A C5A H5A 120.7 . . ?
C5A C4A C2A 120.4(3) . . ?
C5A C4A H4A 119.8 . . ?
C2A C4A H4A 119.8 . . ?
C4A C2A C1A 117.6(3) . . ?
C4A C2A C3A 117.0(3) . . ?
C1A C2A C3A 125.4(3) . . ?
O2A C7A O1A 125.6(3) . . ?
O2A C7A C6A 118.7(3) . . ?
O1A C7A C6A 115.7(3) . . ?
C7A O1A Fe1 118.5(2) . . ?
O4A C3A O3A 123.5(3) . . ?
O4A C3A C2A 122.0(3) . . ?
O3A C3A C2A 114.4(3) . . ?
C3A O3A H3A 109.5 . . ?
N1B C1B C2B 121.8(3) . . ?
N1B C1B C1A 113.4(3) . . ?
C2B C1B C1A 124.8(3) . . ?
C1B N1B C6B 118.7(3) . . ?
C1B N1B Fe2 130.0(2) . . ?
C6B N1B Fe2 110.39(19) . . ?
N1B C6B C5B 122.6(3) . . ?
N1B C6B C7B 114.9(3) . . ?
C5B C6B C7B 122.6(3) . . ?
C6B C5B C4B 118.1(3) . . ?
C6B C5B H5B 120.9 . . ?
C4B C5B H5B 120.9 . . ?
C2B C4B C5B 120.4(3) . . ?
C2B C4B H4B 119.8 . . ?
C5B C4B H4B 119.8 . . ?
C4B C2B C1B 118.3(3) . . ?
C4B C2B C3B 118.2(3) . . ?
C1B C2B C3B 123.6(3) . . ?
O2B C7B O1B 126.0(3) . . ?
O2B C7B C6B 117.5(3) . . ?
O1B C7B C6B 116.6(3) . . ?
C7B O1B Fe2 119.1(2) . . ?
O4B C3B O3B 124.3(3) . . ?
O4B C3B C2B 121.9(3) . . ?
O3B C3B C2B 113.8(3) . . ?
C3B O3B H3B 109.5 . . ?
N1C C1C C2C 121.8(3) . . ?
N1C C1C C1D 114.5(3) . . ?
C2C C1C C1D 123.7(3) . . ?
C1C N1C C6C 118.4(3) . . ?
C1C N1C Fe1 130.9(2) . . ?
C6C N1C Fe1 110.08(19) . . ?
N1C C6C C5C 123.0(3) . . ?
N1C C6C C7C 115.2(3) . . ?
C5C C6C C7C 121.9(3) . . ?
C6C C5C C4C 118.3(3) . . ?
C6C C5C H5C 120.8 . . ?
C4C C5C H5C 120.8 . . ?
C2C C4C C5C 120.1(3) . . ?
C2C C4C H4C 119.9 . . ?
C5C C4C H4C 119.9 . . ?
C4C C2C C1C 118.4(3) . . ?
C4C C2C C3C 122.1(3) . . ?
C1C C2C C3C 119.4(3) . . ?
O2C C7C O1C 125.9(3) . . ?
O2C C7C C6C 118.3(3) . . ?
O1C C7C C6C 115.8(3) . . ?
C7C O1C Fe1 116.01(19) . . ?
O4C C3C O3C 124.8(3) . . ?
O4C C3C C2C 123.6(3) . . ?
O3C C3C C2C 111.6(3) . . ?
C3C O3C H3C 109.5 . . ?
N1D C1D C2D 121.3(3) . . ?
N1D C1D C1C 116.4(3) . . ?
C2D C1D C1C 122.2(3) . . ?
C1D N1D C6D 118.5(3) . . ?
C1D N1D Fe2 130.8(2) . . ?
C6D N1D Fe2 110.4(2) . . ?
N1D C6D C5D 123.4(3) . . ?
N1D C6D C7D 115.5(3) . . ?
C5D C6D C7D 121.0(3) . . ?
C6D C5D C4D 118.4(3) . . ?
C6D C5D H5D 120.8 . . ?
C4D C5D H5D 120.8 . . ?
C2D C4D C5D 119.1(3) . . ?
C2D C4D H4D 120.4 . . ?
C5D C4D H4D 120.4 . . ?
C4D C2D C1D 119.2(3) . . ?
C4D C2D C3D 120.8(3) . . ?
C1D C2D C3D 120.0(3) . . ?
O2D C7D O1D 126.0(3) . . ?
O2D C7D C6D 118.9(3) . . ?
O1D C7D C6D 115.0(3) . . ?
C7D O1D Fe2 119.14(19) . . ?
O4D C3D O3D 124.9(3) . . ?
O4D C3D C2D 124.0(3) . . ?
O3D C3D C2D 111.1(3) . . ?
C3D O3D H3D 109.5 . . ?
H1WA O1W H1WB 104.6 . . ?
H2WA O2W H2WB 113.3 . . ?
H3WA O3W H3WB 99.7 . . ?
O4W1 O4W H4W 59.6 . . ?
O4W O4W1 H4W 75.3 . . ?
H5WA O5W H5WB 113.9 . . ?

loop_
_geom_bond_atom_site_label_1
_geom_bond_atom_site_label_2
_geom_bond_distance
_geom_bond_site_symmetry_2
_geom_bond_publ_flag
Fe1 O1A 2.049(2) . ?
Fe1 O1C 2.079(2) . ?
Fe1 OWA 2.110(2) . ?
Fe1 OWC 2.164(2) . ?
Fe1 N1C 2.221(2) . ?
Fe1 N1A 2.231(3) . ?
OWA HWA1 0.8406 . ?
OWA HWA2 0.8408 . ?
OWC HWC2 0.8401 . ?
OWC HWC1 0.8406 . ?
Fe2 O1B 2.057(2) . ?
Fe2 O1D 2.074(2) . ?
Fe2 OWB 2.136(2) . ?
Fe2 OWD 2.181(2) . ?
Fe2 N1B 2.223(2) . ?
Fe2 N1D 2.252(3) . ?
OWB HWB1 0.8408 . ?
OWB HWB2 0.8400 . ?
OWD HWD1 0.8399 . ?
OWD HWD2 0.8409 . ?
C1A N1A 1.343(4) . ?
C1A C2A 1.401(4) . ?
C1A C1B 1.509(4) . ?
N1A C6A 1.355(4) . ?
C6A C5A 1.374(4) . ?
C6A C7A 1.521(4) . ?
C5A C4A 1.383(4) . ?
C5A H5A 0.9500 . ?
C4A C2A 1.392(4) . ?
C4A H4A 0.9500 . ?
C2A C3A 1.487(4) . ?
C7A O2A 1.244(3) . ?
C7A O1A 1.273(3) . ?
C3A O4A 1.213(3) . ?
C3A O3A 1.310(3) . ?
O3A H3A 0.8400 . ?
C1B N1B 1.352(3) . ?
C1B C2B 1.396(4) . ?
N1B C6B 1.358(4) . ?
C6B C5B 1.379(4) . ?
C6B C7B 1.521(4) . ?
C5B C4B 1.389(4) . ?
C5B H5B 0.9500 . ?
C4B C2B 1.383(4) . ?
C4B H4B 0.9500 . ?
C2B C3B 1.494(4) . ?
C7B O2B 1.248(3) . ?
C7B O1B 1.262(3) . ?
C3B O4B 1.218(3) . ?
C3B O3B 1.311(3) . ?
O3B H3B 0.8400 . ?
C1C N1C 1.336(3) . ?
C1C C2C 1.413(4) . ?
C1C C1D 1.495(4) . ?
N1C C6C 1.357(3) . ?
C6C C5C 1.378(4) . ?
C6C C7C 1.524(4) . ?
C5C C4C 1.379(4) . ?
C5C H5C 0.9500 . ?
C4C C2C 1.378(4) . ?
C4C H4C 0.9500 . ?
C2C C3C 1.497(4) . ?
C7C O2C 1.243(3) . ?
C7C O1C 1.263(3) . ?
C3C O4C 1.210(3) . ?
C3C O3C 1.316(3) . ?
O3C H3C 0.8400 . ?
C1D N1D 1.341(4) . ?
C1D C2D 1.416(4) . ?
N1D C6D 1.354(4) . ?
C6D C5D 1.374(4) . ?
C6D C7D 1.527(4) . ?
C5D C4D 1.398(4) . ?
C5D H5D 0.9500 . ?
C4D C2D 1.380(4) . ?
C4D H4D 0.9500 . ?
C2D C3D 1.503(4) . ?
C7D O2D 1.230(3) . ?
C7D O1D 1.277(3) . ?
C3D O4D 1.203(3) . ?
C3D O3D 1.329(3) . ?
O3D H3D 0.8400 . ?
O1W H1WA 0.8236 . ?
O1W H1WB 0.8380 . ?
O2W H2WA 0.8402 . ?
O2W H2WB 0.8383 . ?
O3W H3WA 0.8452 . ?
O3W H3WB 0.8392 . ?
O4W O4W1 0.684(5) . ?
O4W H4W 0.9324 . ?
O4W1 H4W 0.8316 . ?
O5W H5WA 0.8395 . ?
O5W H5WB 0.8391 . ?

loop_
_geom_hbond_atom_site_label_D
_geom_hbond_atom_site_label_H
_geom_hbond_atom_site_label_A
_geom_hbond_distance_DH
_geom_hbond_distance_HA
_geom_hbond_distance_DA
_geom_hbond_angle_DHA
_geom_hbond_site_symmetry_A
OWA HWA1 O2C 0.84 1.93 2.713(3) 155.0 2_745
OWA HWA2 O2A 0.84 2.03 2.820(3) 155.6 2_755
OWC HWC2 O4B 0.84 1.90 2.731(3) 172.0 2_745
OWC HWC1 O4D 0.84 2.01 2.847(3) 173.9 3_776
OWB HWB1 O3W 0.84 1.93 2.772(3) 177.1 1_565
OWB HWB2 O2W 0.84 2.06 2.871(3) 162.7 3_666
OWD HWD1 O2B 0.84 2.04 2.870(3) 167.5 2_645
OWD HWD2 O2D 0.84 2.03 2.785(3) 148.5 2_655
O3A H3A O2W 0.84 1.73 2.563(3) 173.3 1_564
O3B H3B O1W 0.84 1.77 2.607(3) 171.6 1_665
O3C H3C O4W1 0.84 1.77 2.606(5) 171.8 4_576
O3C H3C O4W 0.84 1.79 2.610(5) 165.6 4_576
O3D H3D O2C 0.84 1.77 2.598(3) 168.2 3_776
O1W H1WA O2A 0.82 2.17 2.848(3) 139.6 2_645
O1W H1WB O3D 0.84 2.24 3.030(3) 157.6 2_645
O2W H2WA O2B 0.84 1.86 2.697(3) 173.6 4_576
O2W H2WB O5W 0.84 1.78 2.619(4) 172.7 3_666
O3W H3WB O4A 0.84 2.27 2.889(3) 130.3 3_665
O3W H3WB O4C 0.84 2.39 2.947(3) 124.5 2_645
O4W H4W O5W 0.93 2.08 2.822(5) 135.1 .
O5W H5WA O4A 0.84 2.19 2.990(4) 159.9 .
O5W H5WB O1D 0.84 2.02 2.729(4) 141.7 .
O5W H5WB O2D 0.84 2.43 3.174(4) 148.1 .
O3W H3WA O4W1 0.85 1.91 2.751(5) 179.5 .
O3W H3WA O4W 0.85 2.07 2.876(5) 160.2 .

loop_
_geom_torsion_atom_site_label_1
_geom_torsion_atom_site_label_2
_geom_torsion_atom_site_label_3
_geom_torsion_atom_site_label_4
_geom_torsion
_geom_torsion_site_symmetry_1
_geom_torsion_site_symmetry_2
_geom_torsion_site_symmetry_3
_geom_torsion_site_symmetry_4
_geom_torsion_publ_flag
C2A C1A N1A C6A -1.5(4) . . . . ?
C1B C1A N1A C6A 174.3(3) . . . . ?
C2A C1A N1A Fe1 163.0(2) . . . . ?
C1B C1A N1A Fe1 -21.2(4) . . . . ?
O1A Fe1 N1A C1A 176.1(3) . . . . ?
O1C Fe1 N1A C1A -10.2(3) . . . . ?
OWA Fe1 N1A C1A -90.7(3) . . . . ?
OWC Fe1 N1A C1A 171.1(2) . . . . ?
N1C Fe1 N1A C1A 69.4(3) . . . . ?
O1A Fe1 N1A C6A -18.20(19) . . . . ?
O1C Fe1 N1A C6A 155.57(19) . . . . ?
OWA Fe1 N1A C6A 75.0(2) . . . . ?
OWC Fe1 N1A C6A -23.2(4) . . . . ?
N1C Fe1 N1A C6A -124.9(2) . . . . ?
C1A N1A C6A C5A 0.8(5) . . . . ?
Fe1 N1A C6A C5A -166.8(2) . . . . ?
C1A N1A C6A C7A -175.8(2) . . . . ?
Fe1 N1A C6A C7A 16.6(3) . . . . ?
N1A C6A C5A C4A -0.2(5) . . . . ?
C7A C6A C5A C4A 176.2(3) . . . . ?
C6A C5A C4A C2A 0.3(5) . . . . ?
C5A C4A C2A C1A -1.0(5) . . . . ?
C5A C4A C2A C3A -178.9(3) . . . . ?
N1A C1A C2A C4A 1.6(4) . . . . ?
C1B C1A C2A C4A -173.7(3) . . . . ?
N1A C1A C2A C3A 179.3(3) . . . . ?
C1B C1A C2A C3A 4.0(5) . . . . ?
N1A C6A C7A O2A 174.3(3) . . . . ?
C5A C6A C7A O2A -2.3(4) . . . . ?
N1A C6A C7A O1A -2.8(4) . . . . ?
C5A C6A C7A O1A -179.4(3) . . . . ?
O2A C7A O1A Fe1 168.1(2) . . . . ?
C6A C7A O1A Fe1 -15.1(3) . . . . ?
O1C Fe1 O1A C7A -115.3(6) . . . . ?
OWA Fe1 O1A C7A -70.7(2) . . . . ?
OWC Fe1 O1A C7A -163.3(2) . . . . ?
N1C Fe1 O1A C7A 116.5(2) . . . . ?
N1A Fe1 O1A C7A 18.4(2) . . . . ?
C4A C2A C3A O4A 22.5(4) . . . . ?
C1A C2A C3A O4A -155.2(3) . . . . ?
C4A C2A C3A O3A -153.5(3) . . . . ?
C1A C2A C3A O3A 28.7(4) . . . . ?
N1A C1A C1B N1B -74.4(3) . . . . ?
C2A C1A C1B N1B 101.3(3) . . . . ?
N1A C1A C1B C2B 104.0(3) . . . . ?
C2A C1A C1B C2B -80.3(4) . . . . ?
C2B C1B N1B C6B -1.7(4) . . . . ?
C1A C1B N1B C6B 176.8(2) . . . . ?
C2B C1B N1B Fe2 165.8(2) . . . . ?
C1A C1B N1B Fe2 -15.8(4) . . . . ?
O1B Fe2 N1B C1B 178.6(3) . . . . ?
O1D Fe2 N1B C1B -3.1(3) . . . . ?
OWB Fe2 N1B C1B -83.4(2) . . . . ?
OWD Fe2 N1B C1B -163.8(2) . . . . ?
N1D Fe2 N1B C1B 75.6(2) . . . . ?
O1B Fe2 N1B C6B -13.18(18) . . . . ?
O1D Fe2 N1B C6B 165.17(18) . . . . ?
OWB Fe2 N1B C6B 84.85(19) . . . . ?
OWD Fe2 N1B C6B 4.4(3) . . . . ?
N1D Fe2 N1B C6B -116.09(19) . . . . ?
C1B N1B C6B C5B 2.7(4) . . . . ?
Fe2 N1B C6B C5B -167.1(2) . . . . ?
C1B N1B C6B C7B -176.2(2) . . . . ?
Fe2 N1B C6B C7B 14.0(3) . . . . ?
N1B C6B C5B C4B -0.7(4) . . . . ?
C7B C6B C5B C4B 178.1(3) . . . . ?
C6B C5B C4B C2B -2.4(4) . . . . ?
C5B C4B C2B C1B 3.3(5) . . . . ?
C5B C4B C2B C3B -175.9(3) . . . . ?
N1B C1B C2B C4B -1.3(4) . . . . ?
C1A C1B C2B C4B -179.6(3) . . . . ?
N1B C1B C2B C3B 177.9(3) . . . . ?
C1A C1B C2B C3B -0.3(5) . . . . ?
N1B C6B C7B O2B 173.8(3) . . . . ?
C5B C6B C7B O2B -5.1(5) . . . . ?
N1B C6B C7B O1B -6.1(4) . . . . ?
C5B C6B C7B O1B 175.0(3) . . . . ?
O2B C7B O1B Fe2 173.6(3) . . . . ?
C6B C7B O1B Fe2 -6.6(4) . . . . ?
O1D Fe2 O1B C7B -160.4(4) . . . . ?
OWB Fe2 O1B C7B -71.0(2) . . . . ?
OWD Fe2 O1B C7B -162.5(2) . . . . ?
N1B Fe2 O1B C7B 10.8(2) . . . . ?
N1D Fe2 O1B C7B 109.0(2) . . . . ?
C4B C2B C3B O4B -20.2(4) . . . . ?
C1B C2B C3B O4B 160.6(3) . . . . ?
C4B C2B C3B O3B 158.8(3) . . . . ?
C1B C2B C3B O3B -20.4(4) . . . . ?
C2C C1C N1C C6C 1.1(4) . . . . ?
C1D C1C N1C C6C -178.6(3) . . . . ?
C2C C1C N1C Fe1 171.2(2) . . . . ?
C1D C1C N1C Fe1 -8.5(4) . . . . ?
O1A Fe1 N1C C1C -13.5(3) . . . . ?
O1C Fe1 N1C C1C 173.1(3) . . . . ?
OWA Fe1 N1C C1C -174.8(2) . . . . ?
OWC Fe1 N1C C1C -93.7(3) . . . . ?
N1A Fe1 N1C C1C 66.1(3) . . . . ?
O1A Fe1 N1C C6C 157.21(19) . . . . ?
O1C Fe1 N1C C6C -16.19(19) . . . . ?
OWA Fe1 N1C C6C -4.1(3) . . . . ?
OWC Fe1 N1C C6C 77.0(2) . . . . ?
N1A Fe1 N1C C6C -123.2(2) . . . . ?
C1C N1C C6C C5C -0.8(4) . . . . ?
Fe1 N1C C6C C5C -172.8(2) . . . . ?
C1C N1C C6C C7C -179.4(3) . . . . ?
Fe1 N1C C6C C7C 8.6(3) . . . . ?
N1C C6C C5C C4C 0.0(4) . . . . ?
C7C C6C C5C C4C 178.6(3) . . . . ?
C6C C5C C4C C2C 0.4(4) . . . . ?
C5C C4C C2C C1C -0.1(4) . . . . ?
C5C C4C C2C C3C 177.5(3) . . . . ?
N1C C1C C2C C4C -0.7(4) . . . . ?
C1D C1C C2C C4C 179.0(3) . . . . ?
N1C C1C C2C C3C -178.4(3) . . . . ?
C1D C1C C2C C3C 1.3(4) . . . . ?
N1C C6C C7C O2C -169.8(3) . . . . ?
C5C C6C C7C O2C 11.5(4) . . . . ?
N1C C6C C7C O1C 10.9(4) . . . . ?
C5C C6C C7C O1C -167.7(3) . . . . ?
O2C C7C O1C Fe1 154.3(2) . . . . ?
C6C C7C O1C Fe1 -26.5(3) . . . . ?
O1A Fe1 O1C C7C -106.2(6) . . . . ?
OWA Fe1 O1C C7C -151.4(2) . . . . ?
OWC Fe1 O1C C7C -58.7(2) . . . . ?
N1C Fe1 O1C C7C 23.8(2) . . . . ?
N1A Fe1 O1C C7C 121.8(2) . . . . ?
C4C C2C C3C O4C 165.6(3) . . . . ?
C1C C2C C3C O4C -16.8(4) . . . . ?
C4C C2C C3C O3C -15.2(4) . . . . ?
C1C C2C C3C O3C 162.3(3) . . . . ?
N1C C1C C1D N1D -81.4(3) . . . . ?
C2C C1C C1D N1D 98.9(3) . . . . ?
N1C C1C C1D C2D 93.7(3) . . . . ?
C2C C1C C1D C2D -86.0(4) . . . . ?
C2D C1D N1D C6D -0.6(4) . . . . ?
C1C C1D N1D C6D 174.5(3) . . . . ?
C2D C1D N1D Fe2 172.3(2) . . . . ?
C1C C1D N1D Fe2 -12.5(4) . . . . ?
O1B Fe2 N1D C1D -20.5(3) . . . . ?
O1D Fe2 N1D C1D 169.9(3) . . . . ?
OWB Fe2 N1D C1D 159.8(2) . . . . ?
OWD Fe2 N1D C1D -102.3(3) . . . . ?
N1B Fe2 N1D C1D 58.7(3) . . . . ?
O1B Fe2 N1D C6D 152.92(19) . . . . ?
O1D Fe2 N1D C6D -16.69(18) . . . . ?
OWB Fe2 N1D C6D -26.8(3) . . . . ?
OWD Fe2 N1D C6D 71.11(19) . . . . ?
N1B Fe2 N1D C6D -127.92(19) . . . . ?
C1D N1D C6D C5D 3.6(4) . . . . ?
Fe2 N1D C6D C5D -170.7(2) . . . . ?
C1D N1D C6D C7D -172.5(2) . . . . ?
Fe2 N1D C6D C7D 13.2(3) . . . . ?
N1D C6D C5D C4D -3.2(4) . . . . ?
C7D C6D C5D C4D 172.7(3) . . . . ?
C6D C5D C4D C2D -0.2(4) . . . . ?
C5D C4D C2D C1D 2.9(4) . . . . ?
C5D C4D C2D C3D -175.4(3) . . . . ?
N1D C1D C2D C4D -2.6(4) . . . . ?
C1C C1D C2D C4D -177.4(3) . . . . ?
N1D C1D C2D C3D 175.7(3) . . . . ?
C1C C1D C2D C3D 0.9(4) . . . . ?
N1D C6D C7D O2D 178.5(3) . . . . ?
C5D C6D C7D O2D 2.3(4) . . . . ?
N1D C6D C7D O1D 1.8(4) . . . . ?
C5D C6D C7D O1D -174.4(3) . . . . ?
O2D C7D O1D Fe2 165.2(2) . . . . ?
C6D C7D O1D Fe2 -18.4(3) . . . . ?
O1B Fe2 O1D C7D -73.6(6) . . . . ?
OWB Fe2 O1D C7D -164.1(2) . . . . ?
OWD Fe2 O1D C7D -71.5(2) . . . . ?
N1B Fe2 O1D C7D 115.6(2) . . . . ?
N1D Fe2 O1D C7D 19.6(2) . . . . ?
C4D C2D C3D O4D -157.3(3) . . . . ?
C1D C2D C3D O4D 24.4(5) . . . . ?
C4D C2D C3D O3D 22.1(4) . . . . ?
C1D C2D C3D O3D -156.2(3) . . . . ?
